data_1525962
loop_
_publ_author_name
'Mattesini, M.'
'Matar, S.F.'

_publ_section_title
;
 Search for ultra-hard materials : theoretical characterisation of novel
 orthorhombic B C2 N crystals
;
_journal_name_full 'International Journal of Inorganic Materials'
_journal_page_first 943
_journal_page_last 957
_journal_volume 3
_journal_year 2001
_chemical_formula_sum 'C2 B N'
_chemical_name_systematic 'B C2 N'
_space_group_IT_number 17
_symmetry_space_group_name_Hall 'P 2c 2'
_symmetry_space_group_name_H-M 'P 2 2 21'
_cell_angle_alpha 90
_cell_angle_beta 90
_cell_angle_gamma 90
_cell_formula_units_Z 2
_cell_length_a 3.5536
_cell_length_b 3.5986
_cell_length_c 3.5528
_cell_volume 45.433
_citation_journal_id_ASTM IJIMCR
_cod_data_source_file Mattesini_IJIMCR_2001_1070.cif
_cod_data_source_block C2B1N1
_cod_original_cell_volume 45.43315
_cod_original_formula_sum 'C2 B1 N1'
_cod_database_code 1525962

loop_
_symmetry_equiv_pos_as_xyz
x,y,z
-x,-y,z+1/2
x,-y,-z
-x,y,-z+1/2

loop_
_atom_site_label
_atom_site_type_symbol
_atom_site_fract_x
_atom_site_fract_y
_atom_site_fract_z
_atom_site_occupancy
_atom_site_U_iso_or_equiv
C2 C 0.5 0.255 0.25 1 0.0
B1 B 0 0.748 0.25 1 0.0
N1 N 0.258 0 0 1 0.0
C1 C 0.742 0.5 0 1 0.0
